data_2209598
loop_
_publ_author_name
'Wardell, Solange M. S. V.'
'Souza, Marcus V. N. de'
'Wardell, James L.'
'Low, John N.'
'Glidewell, Christopher'

_publ_section_title
;
 Acetone 3-nitrophenylhydrazone, redetermined at 120K: sheets built
 from N---H&#x00B7;&#x00B7;&#x00B7;O, C---H&#x00B7;&#x00B7;&#x00B7;O
 and C---H&#x00B7;&#x00B7;&#x00B7;N hydrogen bonds
;
_journal_coeditor_code LH2094
_journal_issue 7
_journal_name_full 'Acta Crystallographica Section E'
_journal_page_first o2838
_journal_page_last o2840
_journal_paper_doi 10.1107/S1600536806020472
_journal_volume 62
_journal_year 2006
_chemical_formula_iupac 'C9 H11 N3 O2'
_chemical_formula_moiety 'C9 H11 N3 O2'
_chemical_formula_sum 'C9 H11 N3 O2'
_chemical_formula_weight 193.21
_chemical_name_systematic
;
Acetone 3-nitrophenylhydrazone
;
_space_group_IT_number 15
_symmetry_cell_setting monoclinic
_symmetry_space_group_name_Hall '-C 2yc'
_symmetry_space_group_name_H-M 'C 1 2/c 1'
_atom_sites_solution_hydrogens geom
_atom_sites_solution_primary direct
_atom_sites_solution_secondary difmap
_cell_angle_alpha 90.00
_cell_angle_beta 100.129(3)
_cell_angle_gamma 90.00
_cell_formula_units_Z 8
_cell_length_a 22.7837(15)
_cell_length_b 3.8307(2)
_cell_length_c 21.7292(13)
_cell_measurement_reflns_used 2405
_cell_measurement_temperature 120(2)
_cell_measurement_theta_max 27.48
_cell_measurement_theta_min 2.91
_cell_volume 1866.91(19)
_computing_cell_refinement 'DENZO (Otwinowski & Minor, 1997) and COLLECT'
_computing_data_collection 'COLLECT (Hooft, 1999)'
_computing_data_reduction 'DENZO and COLLECT'
_computing_molecular_graphics 'PLATON (Spek, 2003)'
_computing_publication_material 'SHELXL97 and PRPKAPPA (Ferguson, 1999)'
_computing_structure_refinement 'OSCAIL and SHELXL97 (Sheldrick, 1997)'
_computing_structure_solution 'OSCAIL (McArdle, 2003) and SHELXS97 (Sheldrick, 1997)'
_diffrn_ambient_temperature 120(2)
_diffrn_detector_area_resol_mean 9.091
_diffrn_measured_fraction_theta_full 0.994
_diffrn_measured_fraction_theta_max 0.994
_diffrn_measurement_device_type 'Bruker--Nonius KappaCCD'
_diffrn_measurement_method '\f and \w'
_diffrn_radiation_monochromator graphite
_diffrn_radiation_source 'Bruker-Nonius FR591 rotating anode'
_diffrn_radiation_type 'Mo K\a'
_diffrn_radiation_wavelength 0.71073
_diffrn_reflns_av_R_equivalents 0.0793
_diffrn_reflns_av_sigmaI/netI 0.0600
_diffrn_reflns_limit_h_max 28
_diffrn_reflns_limit_h_min -19
_diffrn_reflns_limit_k_max 4
_diffrn_reflns_limit_k_min -4
_diffrn_reflns_limit_l_max 28
_diffrn_reflns_limit_l_min -28
_diffrn_reflns_number 10187
_diffrn_reflns_theta_full 27.52
_diffrn_reflns_theta_max 27.52
_diffrn_reflns_theta_min 3.63
_diffrn_standards_decay_% 0
_exptl_absorpt_coefficient_mu 0.100
_exptl_absorpt_correction_T_max 0.998
_exptl_absorpt_correction_T_min 0.977
_exptl_absorpt_correction_type multi-scan
_exptl_absorpt_process_details '(SADABS; Sheldrick, 2003)'
_exptl_crystal_colour colourless
_exptl_crystal_density_diffrn 1.375
_exptl_crystal_density_method 'not measured'
_exptl_crystal_description plate
_exptl_crystal_F_000 816
_exptl_crystal_size_max 0.20
_exptl_crystal_size_mid 0.06
_exptl_crystal_size_min 0.02
_refine_diff_density_max 0.277
_refine_diff_density_min -0.303
_refine_ls_extinction_method none
_refine_ls_goodness_of_fit_ref 1.034
_refine_ls_hydrogen_treatment constr
_refine_ls_matrix_type full
_refine_ls_number_parameters 129
_refine_ls_number_reflns 2117
_refine_ls_number_restraints 0
_refine_ls_restrained_S_all 1.034
_refine_ls_R_factor_all 0.1001
_refine_ls_R_factor_gt 0.0581
_refine_ls_shift/su_max 0.000
_refine_ls_shift/su_mean 0.000
_refine_ls_structure_factor_coef Fsqd
_refine_ls_weighting_details 'w=1/[\s^2^(Fo^2^)+(0.0576P)^2^+1.9052P] where P=(Fo^2^+2Fc^2^)/3'
_refine_ls_weighting_scheme calc
_refine_ls_wR_factor_gt 0.1259
_refine_ls_wR_factor_ref 0.1455
_reflns_number_gt 1392
_reflns_number_total 2117
_reflns_threshold_expression I>2\s(I)
_cod_data_source_file lh2094.cif
_cod_data_source_block I
_cod_original_sg_symbol_H-M 'C 2/c'
_cod_database_code 2209598
_cod_database_fobs_code 2209598

loop_
_symmetry_equiv_pos_as_xyz
'x, y, z'
'-x, y, -z+1/2'
'-x, -y, -z'
'x, -y, z+1/2'
'x+1/2, y+1/2, z'
'-x+1/2, y+1/2, -z+1/2'
'-x+1/2, -y+1/2, -z'
'x+1/2, -y+1/2, z+1/2'

loop_
_atom_site_type_symbol
_atom_site_label
_atom_site_fract_x
_atom_site_fract_y
_atom_site_fract_z
_atom_site_U_iso_or_equiv
_atom_site_adp_type
_atom_site_calc_flag
_atom_site_refinement_flags
_atom_site_occupancy
C C1 0.73046(9) 0.6977(5) 0.62467(9) 0.0208(5) Uani d . 1
C C2 0.76687(9) 0.5776(6) 0.58397(9) 0.0219(5) Uani d . 1
C C3 0.82780(9) 0.6216(6) 0.60016(9) 0.0222(5) Uani d . 1
N N3 0.86561(8) 0.4855(5) 0.55769(8) 0.0247(4) Uani d . 1
O O31 0.84193(7) 0.3164(5) 0.51155(7) 0.0349(4) Uani d . 1
O O32 0.91943(7) 0.5383(5) 0.56931(7) 0.0379(5) Uani d . 1
C C4 0.85489(9) 0.7812(6) 0.65520(10) 0.0248(5) Uani d . 1
C C5 0.81809(10) 0.9004(6) 0.69488(10) 0.0261(5) Uani d . 1
C C6 0.75668(9) 0.8622(5) 0.68035(9) 0.0231(5) Uani d . 1
N N1 0.66953(7) 0.6555(5) 0.60836(8) 0.0252(4) Uani d . 1
N N2 0.63415(8) 0.7306(5) 0.65204(8) 0.0240(4) Uani d . 1
C C7 0.57836(10) 0.6671(6) 0.63644(10) 0.0259(5) Uani d . 1
C C8 0.54023(10) 0.7472(7) 0.68419(11) 0.0343(6) Uani d . 1
C C9 0.54904(9) 0.5192(6) 0.57486(10) 0.0279(5) Uani d . 1
H H2 0.7501 0.4674 0.5457 0.026 Uiso calc R 1
H H4 0.8970 0.8073 0.6652 0.030 Uiso calc R 1
H H5 0.8352 1.0110 0.7329 0.031 Uiso calc R 1
H H6 0.7323 0.9479 0.7083 0.028 Uiso calc R 1
H H1 0.6569 0.5158 0.5792 0.030 Uiso d R 1
H H8A 0.5645 0.8593 0.7205 0.041 Uiso calc R 1
H H8B 0.5233 0.5301 0.6973 0.041 Uiso calc R 1
H H8C 0.5079 0.9047 0.6660 0.041 Uiso calc R 1
H H9A 0.5556 0.6765 0.5411 0.033 Uiso calc R 1
H H9B 0.5062 0.4945 0.5744 0.033 Uiso calc R 1
H H9C 0.5662 0.2900 0.5688 0.033 Uiso calc R 1

loop_
_atom_site_aniso_label
_atom_site_aniso_U_11
_atom_site_aniso_U_22
_atom_site_aniso_U_33
_atom_site_aniso_U_12
_atom_site_aniso_U_13
_atom_site_aniso_U_23
C1 0.0254(11) 0.0207(11) 0.0158(10) -0.0018(9) 0.0018(8) 0.0009(8)
C2 0.0276(11) 0.0217(11) 0.0154(10) -0.0027(9) 0.0010(8) 0.0008(8)
C3 0.0271(11) 0.0219(11) 0.0176(10) -0.0009(9) 0.0035(8) 0.0016(9)
N3 0.0238(10) 0.0284(11) 0.0213(9) -0.0023(8) 0.0025(7) -0.0002(8)
O31 0.0317(9) 0.0481(11) 0.0245(8) -0.0038(8) 0.0043(7) -0.0110(8)
O32 0.0213(8) 0.0539(12) 0.0382(10) -0.0046(8) 0.0041(7) -0.0086(8)
C4 0.0243(11) 0.0247(12) 0.0236(11) -0.0048(9) -0.0005(9) 0.0010(9)
C5 0.0329(12) 0.0251(12) 0.0181(10) -0.0049(10) -0.0021(9) -0.0010(9)
C6 0.0312(12) 0.0205(11) 0.0184(10) 0.0009(9) 0.0060(9) 0.0012(9)
N1 0.0263(10) 0.0314(11) 0.0177(9) -0.0024(8) 0.0031(7) -0.0074(8)
N2 0.0266(10) 0.0271(10) 0.0185(9) 0.0028(8) 0.0049(7) 0.0000(8)
C7 0.0294(12) 0.0258(12) 0.0221(11) 0.0044(10) 0.0037(9) 0.0032(9)
C8 0.0318(13) 0.0422(15) 0.0296(12) 0.0024(11) 0.0075(10) -0.0021(11)
C9 0.0262(12) 0.0320(14) 0.0250(12) -0.0017(10) 0.0035(9) -0.0026(10)

loop_
_atom_type_symbol
_atom_type_description
_atom_type_scat_dispersion_real
_atom_type_scat_dispersion_imag
_atom_type_scat_source
C C 0.0033 0.0016 'International Tables Vol C Tables 4.2.6.8 and 6.1.1.4'
H H 0.0000 0.0000 'International Tables Vol C Tables 4.2.6.8 and 6.1.1.4'
N N 0.0061 0.0033 'International Tables Vol C Tables 4.2.6.8 and 6.1.1.4'
O O 0.0106 0.0060 'International Tables Vol C Tables 4.2.6.8 and 6.1.1.4'

loop_
_geom_angle_atom_site_label_1
_geom_angle_atom_site_label_2
_geom_angle_atom_site_label_3
_geom_angle
_geom_angle_publ_flag
N1 C1 C2 118.85(18) no
N1 C1 C6 122.08(19) no
C2 C1 C6 119.06(19) no
C3 C2 C1 118.82(19) no
C3 C2 H2 120.6 no
C1 C2 H2 120.6 no
C2 C3 C4 123.2(2) no
C2 C3 N3 118.17(18) no
C4 C3 N3 118.57(19) no
O32 N3 O31 122.21(18) no
O32 N3 C3 119.31(17) no
O31 N3 C3 118.47(17) no
C5 C4 C3 117.2(2) no
C5 C4 H4 121.4 no
C3 C4 H4 121.4 no
C4 C5 C6 121.45(19) no
C4 C5 H5 119.3 no
C6 C5 H5 119.3 no
C5 C6 C1 120.26(19) no
C5 C6 H6 119.9 no
C1 C6 H6 119.9 no
N2 N1 C1 118.80(16) no
N2 N1 H1 119.1 no
C1 N1 H1 117.7 no
C7 N2 N1 116.84(17) no
N2 C7 C8 116.60(19) no
N2 C7 C9 125.06(19) no
C8 C7 C9 118.34(19) no
C7 C8 H8A 109.5 no
C7 C8 H8B 109.5 no
H8A C8 H8B 109.5 no
C7 C8 H8C 109.5 no
H8A C8 H8C 109.5 no
H8B C8 H8C 109.5 no
C7 C9 H9A 109.5 no
C7 C9 H9B 109.5 no
H9A C9 H9B 109.5 no
C7 C9 H9C 109.5 no
H9A C9 H9C 109.5 no
H9B C9 H9C 109.5 no

loop_
_geom_bond_atom_site_label_1
_geom_bond_atom_site_label_2
_geom_bond_distance
_geom_bond_publ_flag
C1 N1 1.381(2) no
C1 C2 1.393(3) no
C1 C6 1.401(3) no
C2 C3 1.381(3) no
C2 H2 0.95 no
C3 C4 1.387(3) no
C3 N3 1.465(3) no
N3 O32 1.224(2) no
N3 O31 1.235(2) no
C4 C5 1.382(3) no
C4 H4 0.95 no
C5 C6 1.387(3) no
C5 H5 0.95 no
C6 H6 0.95 no
N1 N2 1.379(2) no
N1 H1 0.84 no
N2 C7 1.280(3) no
C7 C8 1.497(3) no
C7 C9 1.498(3) no
C8 H8A 0.98 no
C8 H8B 0.98 no
C8 H8C 0.98 no
C9 H9A 0.98 no
C9 H9B 0.98 no
C9 H9C 0.98 no

loop_
_geom_hbond_atom_site_label_D
_geom_hbond_atom_site_label_H
_geom_hbond_atom_site_label_A
_geom_hbond_site_symmetry_A
_geom_hbond_distance_DH
_geom_hbond_distance_HA
_geom_hbond_distance_DA
_geom_hbond_angle_DHA
_geom_hbond_publ_flag
N1 H1 O31 7_656 0.84 2.35 3.144(2) 158 y
C2 H2 O31 7_656 0.95 2.49 3.305(3) 143 y
C5 H5 N2 6_656 0.95 2.61 3.546(3) 167 y

loop_
_geom_torsion_atom_site_label_1
_geom_torsion_atom_site_label_2
_geom_torsion_atom_site_label_3
_geom_torsion_atom_site_label_4
_geom_torsion
_geom_torsion_publ_flag
N1 C1 C2 C3 179.65(19) no
C6 C1 C2 C3 0.6(3) no
C1 C2 C3 C4 -0.2(3) no
C1 C2 C3 N3 178.36(18) no
C2 C3 N3 O32 175.98(19) no
C4 C3 N3 O32 -5.4(3) no
C2 C3 N3 O31 -4.9(3) no
C4 C3 N3 O31 173.65(19) no
C2 C3 C4 C5 -0.2(3) no
N3 C3 C4 C5 -178.69(19) no
C3 C4 C5 C6 0.0(3) no
C4 C5 C6 C1 0.5(3) no
N1 C1 C6 C5 -179.77(19) no
C2 C1 C6 C5 -0.8(3) no
C2 C1 N1 N2 171.33(18) no
C6 C1 N1 N2 -9.7(3) no
C1 N1 N2 C7 -175.71(19) no
N1 N2 C7 C8 179.65(18) no
N1 N2 C7 C9 -0.1(3) no

loop_
_cod_related_entry_id
_cod_related_entry_database
_cod_related_entry_code
1 ChemSpider 21127908
